data_4319951
loop_
_publ_author_name
'Sergio Fern\'andez'
'Jos\'e L. Pizarro'
'Jos\'e L. Mesa'
'Luis Lezama'
'Mar\'ia I. Arriortua'
'Roger Olazcuaga'
'Te\'ofilo Rojo'

_publ_contact_author
;
    Dr. Jose Luis Pizarro Sanz
    Facultad de Ciencias
    Dpto. de Mineralog\'ia y Petrolog\'ia
    Universidad del Pa\'is Vasco
    Apartado 644
    48080 Bilbao
    Spain
;
_publ_contact_author_email npppisaj@lg.ehu.es
_publ_contact_author_fax '34 4 4648500'
_publ_contact_author_phone '34 4 6015372'
_publ_section_title
;
 Hydrothermal Synthesis and Structural Characterization of the
 (CnH2n+6N2)[Mn3(HPO3)4] (n= 3-8) New Layered Inorganic-Organic Hybrid
 Manganese(II) Phosphites. Crystal Structure and Spectroscopic and
 Magnetic Properties of (C3H12N2)[Mn3(HPO3)4]
;
_journal_name_full 'Inorganic Chemistry'
_journal_page_first 3476
_journal_page_last 3483
_journal_paper_doi 10.1021/ic010166g
_journal_volume 40
_journal_year 2001
_chemical_formula_sum 'C6 H16 Mn3 N2 O12 P4'
_chemical_formula_weight 596.91
_space_group_IT_number 12
_symmetry_cell_setting monoclinic
_symmetry_space_group_name_Hall '-C 2y'
_symmetry_space_group_name_H-M 'C 1 2/m 1'
_atom_sites_solution_hydrogens geom
_atom_sites_solution_primary direct
_atom_sites_solution_secondary difmap
_audit_creation_method SHELXL-97
_cell_angle_alpha 90.00(3)
_cell_angle_beta 95.01(3)
_cell_angle_gamma 90.00(2)
_cell_formula_units_Z 2
_cell_length_a 9.5015(10)
_cell_length_b 5.4720(10)
_cell_length_c 14.523(4)
_cell_measurement_temperature 293(2)
_cell_volume 752.2(3)
_computing_structure_refinement 'SHELXL-97 (Sheldrick, 1997)'
_computing_structure_solution 'SHELXS-97 (Sheldrick, 1990)'
_diffrn_ambient_temperature 293(2)
_diffrn_measured_fraction_theta_full 0.960
_diffrn_measured_fraction_theta_max 0.960
_diffrn_measurement_device_type 'Stoe IPDS'
_diffrn_radiation_monochromator graphite
_diffrn_radiation_source 'fine-focus sealed tube'
_diffrn_radiation_type MoK\a
_diffrn_radiation_wavelength 0.71070
_diffrn_reflns_av_R_equivalents 0.0433
_diffrn_reflns_av_sigmaI/netI 0.0628
_diffrn_reflns_limit_h_max 11
_diffrn_reflns_limit_h_min -11
_diffrn_reflns_limit_k_max 6
_diffrn_reflns_limit_k_min -6
_diffrn_reflns_limit_l_max 17
_diffrn_reflns_limit_l_min -17
_diffrn_reflns_number 2687
_diffrn_reflns_theta_full 25.94
_diffrn_reflns_theta_max 25.94
_diffrn_reflns_theta_min 4.23
_exptl_absorpt_coefficient_mu 2.980
_exptl_crystal_density_diffrn 2.635
_exptl_crystal_density_method 'not measured'
_exptl_crystal_F_000 594
_refine_diff_density_max 0.422
_refine_diff_density_min -0.576
_refine_diff_density_rms 0.111
_refine_ls_extinction_method none
_refine_ls_goodness_of_fit_ref 0.858
_refine_ls_hydrogen_treatment mixed
_refine_ls_matrix_type full
_refine_ls_number_parameters 78
_refine_ls_number_reflns 783
_refine_ls_number_restraints 0
_refine_ls_restrained_S_all 0.858
_refine_ls_R_factor_all 0.0519
_refine_ls_R_factor_gt 0.0259
_refine_ls_shift/su_max 0.000
_refine_ls_shift/su_mean 0.000
_refine_ls_structure_factor_coef Fsqd
_refine_ls_weighting_details 'calc w=1/[\s^2^(Fo^2^)+(0.0282P)^2^+0.0000P] where P=(Fo^2^+2Fc^2^)/3'
_refine_ls_weighting_scheme calc
_refine_ls_wR_factor_gt 0.0517
_refine_ls_wR_factor_ref 0.0560
_reflns_number_gt 547
_reflns_number_total 783
_reflns_threshold_expression >2sigma(I)
_cod_data_source_file ic010166g.cif
_cod_data_source_block compound_mn
_cod_depositor_comments
;
The following automatic conversions were performed:

'_symmetry_cell_setting' value 'Monoclinic' changed to 'monoclinic'
according to the built-in table from CIF Core dictionary named
'cif_core.dic' version 2.4.1 from 2010-06-29.

Automatic conversion script
Id: cif_fix_values 1646 2011-03-28 12:23:43Z adriana 
;
_cod_original_sg_symbol_H-M 'C 2/m'
_cod_database_code 4319951

loop_
_symmetry_equiv_pos_as_xyz
'x, y, z'
'-x, y, -z'
'x+1/2, y+1/2, z'
'-x+1/2, y+1/2, -z'
'-x, -y, -z'
'x, -y, z'
'-x+1/2, -y+1/2, -z'
'x+1/2, -y+1/2, z'

loop_
_atom_site_label
_atom_site_type_symbol
_atom_site_fract_x
_atom_site_fract_y
_atom_site_fract_z
_atom_site_U_iso_or_equiv
_atom_site_adp_type
_atom_site_occupancy
_atom_site_symmetry_multiplicity
_atom_site_calc_flag
_atom_site_refinement_flags
_atom_site_disorder_assembly
_atom_site_disorder_group
Mn1 Mn 0.0000 0.0000 0.0000 0.0085(3) Uani 1 4 d S . .
Mn2 Mn 0.02794(8) 0.0000 0.20740(5) 0.0087(2) Uani 1 2 d S . .
P1 P -0.15731(14) -0.5000 0.07210(9) 0.0075(3) Uani 1 2 d S . .
P2 P -0.30025(13) 0.0000 0.25912(8) 0.0082(3) Uani 1 2 d S . .
O1 O -0.0759(3) -0.2673(4) 0.09970(16) 0.0104(5) Uani 1 1 d . . .
O2 O 0.1915(3) 0.0000 0.1003(2) 0.0105(7) Uani 1 2 d S . .
O3 O -0.1438(4) 0.0000 0.2892(2) 0.0233(9) Uani 1 2 d S . .
O4 O 0.1298(3) -0.2719(4) 0.29277(17) 0.0230(7) Uani 1 1 d . . .
H1 H -0.332(5) 0.0000 0.024(3) 0.010(9) Uiso 1 2 d S . .
H2 H -0.182(6) -0.5000 -0.170(3) 0.010(9) Uiso 1 2 d S . .
N1 N 0.3801(5) 0.0000 0.3674(3) 0.0155(9) Uani 1 2 d S . .
C1 C 0.3736(8) 0.0732(12) 0.4663(5) 0.022(2) Uani 0.50 1 d P . .
C2 C 0.5000 0.2321(19) 0.5000 0.027(3) Uani 0.50 2 d SP . .

loop_
_atom_site_aniso_label
_atom_site_aniso_U_11
_atom_site_aniso_U_22
_atom_site_aniso_U_33
_atom_site_aniso_U_23
_atom_site_aniso_U_13
_atom_site_aniso_U_12
Mn1 0.0068(6) 0.0077(5) 0.0108(6) 0.000 0.0005(4) 0.000
Mn2 0.0067(4) 0.0087(4) 0.0106(4) 0.000 0.0003(3) 0.000
P1 0.0047(7) 0.0054(5) 0.0123(6) 0.000 0.0003(5) 0.000
P2 0.0073(7) 0.0065(6) 0.0107(7) 0.000 0.0002(5) 0.000
O1 0.0094(14) 0.0082(11) 0.0135(11) 0.0008(9) 0.0007(9) -0.0021(9)
O2 0.0063(19) 0.0124(16) 0.0130(17) 0.000 0.0020(13) 0.000
O3 0.006(2) 0.043(2) 0.021(2) 0.000 0.0032(15) 0.000
O4 0.0344(19) 0.0149(13) 0.0188(14) -0.0014(10) -0.0028(12) 0.0172(11)
N1 0.015(3) 0.012(2) 0.019(2) 0.000 0.0006(18) 0.000
C1 0.018(5) 0.030(5) 0.019(4) 0.001(3) 0.002(3) 0.000(3)
C2 0.036(8) 0.020(6) 0.026(6) 0.000 -0.005(5) 0.000

loop_
_atom_type_symbol
_atom_type_description
_atom_type_scat_dispersion_real
_atom_type_scat_dispersion_imag
_atom_type_scat_source
O O 0.0106 0.0060 'International Tables Vol C Tables 4.2.6.8 and 6.1.1.4'
C C 0.0033 0.0016 'International Tables Vol C Tables 4.2.6.8 and 6.1.1.4'
H H 0.0000 0.0000 'International Tables Vol C Tables 4.2.6.8 and 6.1.1.4'
N N 0.0061 0.0033 'International Tables Vol C Tables 4.2.6.8 and 6.1.1.4'
P P 0.1023 0.0942 'International Tables Vol C Tables 4.2.6.8 and 6.1.1.4'
Mn Mn 0.3368 0.7283 'International Tables Vol C Tables 4.2.6.8 and 6.1.1.4'

loop_
_geom_angle_atom_site_label_1
_geom_angle_atom_site_label_2
_geom_angle_atom_site_label_3
_geom_angle
_geom_angle_site_symmetry_1
_geom_angle_site_symmetry_3
_geom_angle_publ_flag
O1 Mn1 O1 82.31(11) 6 . ?
O1 Mn1 O1 180.0 6 2 ?
O1 Mn1 O1 97.69(11) . 2 ?
O1 Mn1 O1 97.69(11) 6 5 ?
O1 Mn1 O1 180.0 . 5 ?
O1 Mn1 O1 82.31(11) 2 5 ?
O1 Mn1 O2 97.65(9) 6 5 ?
O1 Mn1 O2 97.65(9) . 5 ?
O1 Mn1 O2 82.36(9) 2 5 ?
O1 Mn1 O2 82.36(9) 5 5 ?
O1 Mn1 O2 82.35(9) 6 . ?
O1 Mn1 O2 82.36(9) . . ?
O1 Mn1 O2 97.64(9) 2 . ?
O1 Mn1 O2 97.64(9) 5 . ?
O2 Mn1 O2 180.0 5 . ?
O1 Mn1 Mn2 130.45(6) 6 5 ?
O1 Mn1 Mn2 130.45(6) . 5 ?
O1 Mn1 Mn2 49.55(6) 2 5 ?
O1 Mn1 Mn2 49.55(6) 5 5 ?
O2 Mn1 Mn2 49.33(8) 5 5 ?
O2 Mn1 Mn2 130.66(8) . 5 ?
O1 Mn1 Mn2 49.55(6) 6 . ?
O1 Mn1 Mn2 49.55(6) . . ?
O1 Mn1 Mn2 130.45(6) 2 . ?
O1 Mn1 Mn2 130.45(6) 5 . ?
O2 Mn1 Mn2 130.67(8) 5 . ?
O2 Mn1 Mn2 49.34(8) . . ?
Mn2 Mn1 Mn2 180.0 5 . ?
O3 Mn2 O4 90.39(11) . 6 ?
O3 Mn2 O4 90.39(11) . . ?
O4 Mn2 O4 89.35(15) 6 . ?
O3 Mn2 O2 171.77(14) . . ?
O4 Mn2 O2 95.45(10) 6 . ?
O4 Mn2 O2 95.45(10) . . ?
O3 Mn2 O1 94.37(10) . 6 ?
O4 Mn2 O1 95.65(9) 6 6 ?
O4 Mn2 O1 173.06(9) . 6 ?
O2 Mn2 O1 79.32(9) . 6 ?
O3 Mn2 O1 94.37(10) . . ?
O4 Mn2 O1 173.06(9) 6 . ?
O4 Mn2 O1 95.65(9) . . ?
O2 Mn2 O1 79.32(9) . . ?
O1 Mn2 O1 78.97(11) 6 . ?
O3 Mn2 Mn1 124.23(11) . . ?
O4 Mn2 Mn1 125.73(7) 6 . ?
O4 Mn2 Mn1 125.73(7) . . ?
O2 Mn2 Mn1 47.54(9) . . ?
O1 Mn2 Mn1 47.33(6) 6 . ?
O1 Mn2 Mn1 47.33(6) . . ?
O1 P1 O1 113.22(19) . 6_545 ?
O1 P1 O2 113.36(11) . 3_445 ?
O1 P1 O2 113.36(11) 6_545 3_445 ?
O3 P2 O4 110.79(14) . 8_445 ?
O3 P2 O4 110.79(14) . 3_455 ?
O4 P2 O4 110.9(2) 8_445 3_455 ?
P1 O1 Mn1 124.35(14) . . ?
P1 O1 Mn2 152.52(14) . . ?
Mn1 O1 Mn2 83.12(7) . . ?
P1 O2 Mn1 123.87(18) 3 . ?
P1 O2 Mn2 153.0(2) 3 . ?
Mn1 O2 Mn2 83.13(11) . . ?
P2 O3 Mn2 129.0(2) . . ?
P2 O4 Mn2 125.55(15) 3_545 . ?
C1 N1 C1 31.0(5) . 6 ?
C1 C1 N1 74.5(3) 6 . ?
C1 C1 C2 124.7(4) 6 . ?
N1 C1 C2 111.2(5) . . ?
C1 C2 C1 110.7(8) . 2_656 ?

loop_
_geom_bond_atom_site_label_1
_geom_bond_atom_site_label_2
_geom_bond_distance
_geom_bond_site_symmetry_2
_geom_bond_publ_flag
Mn1 O1 2.222(2) 6 ?
Mn1 O1 2.222(2) . ?
Mn1 O1 2.222(2) 2 ?
Mn1 O1 2.222(2) 5 ?
Mn1 O2 2.230(3) 5 ?
Mn1 O2 2.230(3) . ?
Mn1 Mn2 3.0005(11) 5 ?
Mn1 Mn2 3.0006(11) . ?
Mn2 O3 2.100(4) . ?
Mn2 O4 2.116(2) 6 ?
Mn2 O4 2.116(2) . ?
Mn2 O2 2.292(3) . ?
Mn2 O1 2.300(2) 6 ?
Mn2 O1 2.300(2) . ?
P1 O1 1.525(2) . ?
P1 O1 1.525(2) 6_545 ?
P1 O2 1.528(3) 3_445 ?
P2 O3 1.512(4) . ?
P2 O4 1.515(2) 8_445 ?
P2 O4 1.515(2) 3_455 ?
O2 P1 1.528(3) 3 ?
O4 P2 1.515(2) 3_545 ?
N1 C1 1.498(8) . ?
N1 C1 1.498(8) 6 ?
C1 C1 0.801(13) 6 ?
C1 C2 1.528(10) . ?
C2 C1 1.529(10) 2_656 ?
